data_4133127
loop_
_publ_author_name
'Desai, Sai Puneet'
'Ye, Jingyun'
'Zheng, Jian'
'Ferrandon, Magali S.'
'Webber, Thomas E.'
'Platero-Prats, Ana E'
'Duan, Jiaxin'
'Garcia-Holley, Paula'
'Camaioni, Donald M.'
'Chapman, Karena W.'
'Delferro, Massimiliano'
'Farha, Omar K.'
'Fulton, John L.'
'Gagliardi, Laura'
'Lercher, Johannes A.'
'Penn, R. Lee'
'Stein, Andreas'
'Lu, Connie C.'

_publ_section_title
;
 Well-Defined Rhodium-Gallium Catalytic Sites in a Metal-Organic
 Framework: Promoter-Controlled Selectivity in Alkyne Semihydrogenation to
 E-Alkenes.
;
_journal_issue 45
_journal_name_full 'Journal of the American Chemical Society'
_journal_page_first 15309
_journal_page_last 15318
_journal_paper_doi 10.1021/jacs.8b08550
_journal_volume 140
_journal_year 2018
_chemical_formula_moiety 'C22 H27 Ga N7 Rh, 0.5 (C2 H3 N)'
_chemical_formula_sum 'C23 H28.5 Ga N7.5 Rh'
_chemical_formula_weight 582.66
_chemical_name_common GaRhMe
_chemical_name_systematic GaRhMe
_space_group_crystal_system orthorhombic
_space_group_IT_number 61
_space_group_name_Hall '-P 2ac 2ab'
_space_group_name_H-M_alt 'P b c a'
_atom_sites_solution_hydrogens geom
_audit_creation_method SHELXL-2014/7
_cell_angle_alpha 90
_cell_angle_beta 90
_cell_angle_gamma 90
_cell_formula_units_Z 8
_cell_length_a 17.4625(7)
_cell_length_b 12.5659(5)
_cell_length_c 20.6692(9)
_cell_measurement_reflns_used 9855
_cell_measurement_temperature 123(2)
_cell_measurement_theta_max 27.54
_cell_measurement_theta_min 2.29
_cell_volume 4535.5(3)
_computing_cell_refinement 'Bruker SAINT'
_computing_data_collection 'Bruker APEX2'
_computing_data_reduction 'Bruker SAINT'
_computing_molecular_graphics 'SHELXLE REV. 716 (HUBSCHLE 2011)'
_computing_publication_material 'Bruker SHELXTL'
_computing_structure_refinement 'SHELXL-2014/7 (Sheldrick, 2014)'
_computing_structure_solution 'SHELXS-97 (Sheldrick, 2008)'
_diffrn_ambient_temperature 123(2)
_diffrn_measured_fraction_theta_full 1.000
_diffrn_measured_fraction_theta_max 0.999
_diffrn_measurement_device_type 'Bruker APEX-II CCD'
_diffrn_measurement_method '\f and \w scans'
_diffrn_radiation_type MoK\a
_diffrn_radiation_wavelength 0.71073
_diffrn_reflns_av_R_equivalents 0.0257
_diffrn_reflns_av_unetI/netI 0.0133
_diffrn_reflns_Laue_measured_fraction_full 1.000
_diffrn_reflns_Laue_measured_fraction_max 0.999
_diffrn_reflns_limit_h_max 22
_diffrn_reflns_limit_h_min -22
_diffrn_reflns_limit_k_max 16
_diffrn_reflns_limit_k_min -16
_diffrn_reflns_limit_l_max 26
_diffrn_reflns_limit_l_min -26
_diffrn_reflns_number 49790
_diffrn_reflns_point_group_measured_fraction_full 1.000
_diffrn_reflns_point_group_measured_fraction_max 0.999
_diffrn_reflns_theta_full 25.242
_diffrn_reflns_theta_max 27.545
_diffrn_reflns_theta_min 1.971
_diffrn_source 'sealed tube'
_exptl_absorpt_coefficient_mu 1.944
_exptl_absorpt_correction_type multi-scan
_exptl_absorpt_process_details 'SADABS, R. Blessing 1995'
_exptl_crystal_colour orange
_exptl_crystal_density_diffrn 1.707
_exptl_crystal_density_meas ?
_exptl_crystal_description cuboidal
_exptl_crystal_F_000 2360
_exptl_crystal_size_max 0.350
_exptl_crystal_size_mid 0.250
_exptl_crystal_size_min 0.250
_exptl_transmission_factor_max 0.7456
_exptl_transmission_factor_min 0.6482
_refine_diff_density_max 0.398
_refine_diff_density_min -0.441
_refine_diff_density_rms 0.059
_refine_ls_extinction_method none
_refine_ls_goodness_of_fit_ref 1.051
_refine_ls_hydrogen_treatment constr
_refine_ls_matrix_type full
_refine_ls_number_parameters 309
_refine_ls_number_reflns 5232
_refine_ls_number_restraints 6
_refine_ls_restrained_S_all 1.050
_refine_ls_R_factor_all 0.0219
_refine_ls_R_factor_gt 0.0187
_refine_ls_shift/su_max 0.002
_refine_ls_shift/su_mean 0.000
_refine_ls_structure_factor_coef Fsqd
_refine_ls_weighting_details 'w=1/[\s^2^(Fo^2^)+(0.0194P)^2^+3.9832P] where P=(Fo^2^+2Fc^2^)/3'
_refine_ls_weighting_scheme calc
_refine_ls_wR_factor_gt 0.0445
_refine_ls_wR_factor_ref 0.0458
_reflns_Friedel_coverage 0.000
_reflns_number_gt 4775
_reflns_number_total 5232
_reflns_threshold_expression 'I > 2\s(I)'
_cod_data_source_file ja8b08550_si_001.cif
_cod_data_source_block 17107_b
_cod_depositor_comments
;
The following automatic conversions were performed:

data item '_exptl_crystal_density_meas' value 'not measured' was
changed to '?' -- the value is perceived as not measured.

Automatic conversion script
Id: cif_fix_values 6909 2019-04-08 15:41:33Z antanas 
;
_cod_original_formula_sum 'C23 H28.50 Ga N7.50 Rh'
_cod_database_code 4133127
_shelx_shelxl_version_number 2014/7
_shelx_space_group_comment
; 
The symmetry employed for this shelxl refinement is uniquely defined 
by the following loop, which should always be used as a source of 
symmetry information in preference to the above space-group names. 
They are only intended as comments. 
;
_shelx_estimated_absorpt_t_min 0.549
_shelx_estimated_absorpt_t_max 0.642

loop_
_space_group_symop_operation_xyz
'x, y, z'
'x+1/2, -y+1/2, -z'
'-x, y+1/2, -z+1/2'
'-x+1/2, -y, z+1/2'
'-x, -y, -z'
'-x-1/2, y-1/2, z'
'x, -y-1/2, z-1/2'
'x-1/2, y, -z-1/2'

loop_
_atom_site_label
_atom_site_type_symbol
_atom_site_fract_x
_atom_site_fract_y
_atom_site_fract_z
_atom_site_U_iso_or_equiv
_atom_site_adp_type
_atom_site_occupancy
_atom_site_site_symmetry_order
_atom_site_calc_flag
_atom_site_refinement_flags_posn
_atom_site_refinement_flags_adp
_atom_site_refinement_flags_occupancy
_atom_site_disorder_assembly
_atom_site_disorder_group
Rh1 Rh 0.68611(2) 0.64724(2) 0.34904(2) 0.01292(4) Uani 1 1 d . . . . .
Ga1 Ga 0.58649(2) 0.55383(2) 0.30240(2) 0.01175(5) Uani 1 1 d . . . . .
N1 N 0.60655(8) 0.60430(11) 0.21607(7) 0.0169(3) Uani 1 1 d . . . . .
N2 N 0.50084(8) 0.62248(11) 0.34370(7) 0.0159(3) Uani 1 1 d . . . . .
N3 N 0.61450(8) 0.42219(11) 0.34509(7) 0.0162(3) Uani 1 1 d . . . . .
N4 N 0.68913(8) 0.72895(11) 0.26164(7) 0.0154(3) Uani 1 1 d . . . . .
N5 N 0.58920(8) 0.73270(11) 0.39180(6) 0.0154(3) Uani 1 1 d . . . . .
N6 N 0.68461(8) 0.52649(11) 0.41687(7) 0.0161(3) Uani 1 1 d . . . . .
N7 N 0.50226(8) 0.46036(11) 0.25835(7) 0.0157(3) Uani 1 1 d . . . . .
C1 C 0.49128(10) 0.50349(14) 0.19206(8) 0.0200(3) Uani 1 1 d . . . . .
H17 H 0.4511 0.5590 0.1931 0.024 Uiso 1 1 calc R U . . .
H18 H 0.4734 0.4457 0.1633 0.024 Uiso 1 1 calc R U . . .
C2 C 0.56531(10) 0.55158(14) 0.16413(8) 0.0196(3) Uani 1 1 d . . . . .
H2A H 0.5974 0.4947 0.1451 0.023 Uiso 1 1 calc R U . . .
H2B H 0.5527 0.6034 0.1297 0.023 Uiso 1 1 calc R U . . .
C3 C 0.65495(9) 0.68681(13) 0.20704(8) 0.0164(3) Uani 1 1 d . . . . .
C4 C 0.67165(11) 0.73152(14) 0.14579(8) 0.0213(4) Uani 1 1 d . . . . .
H4 H 0.6490 0.7024 0.1079 0.026 Uiso 1 1 calc R U . . .
C5 C 0.72057(11) 0.81700(15) 0.14081(9) 0.0259(4) Uani 1 1 d . . . . .
H3 H 0.7310 0.8473 0.0997 0.031 Uiso 1 1 calc R U . . .
C6 C 0.75451(10) 0.85879(14) 0.19572(9) 0.0241(4) Uani 1 1 d . . . . .
H2 H 0.7885 0.9177 0.1932 0.029 Uiso 1 1 calc R U . . .
C7 C 0.73726(9) 0.81194(13) 0.25428(9) 0.0197(3) Uani 1 1 d . . . . .
H1 H 0.7609 0.8401 0.2920 0.024 Uiso 1 1 calc R U . . .
C8 C 0.43241(9) 0.47273(14) 0.29875(9) 0.0188(3) Uani 1 1 d . . . . .
H5 H 0.4346 0.4220 0.3353 0.023 Uiso 1 1 calc R U . . .
H6 H 0.3867 0.4554 0.2725 0.023 Uiso 1 1 calc R U . . .
C9 C 0.42487(9) 0.58643(14) 0.32522(9) 0.0190(3) Uani 1 1 d . . . . .
H12 H 0.4032 0.6340 0.2917 0.023 Uiso 1 1 calc R U . . .
H11 H 0.3903 0.5872 0.3632 0.023 Uiso 1 1 calc R U . . .
C10 C 0.51368(9) 0.70602(13) 0.38258(8) 0.0154(3) Uani 1 1 d . . . . .
C11 C 0.45532(10) 0.76528(14) 0.41400(8) 0.0210(4) Uani 1 1 d . . . . .
H7 H 0.4030 0.7504 0.4053 0.025 Uiso 1 1 calc R U . . .
C12 C 0.47438(12) 0.84393(14) 0.45689(9) 0.0265(4) Uani 1 1 d . . . . .
H8 H 0.4354 0.8815 0.4794 0.032 Uiso 1 1 calc R U . . .
C13 C 0.55118(12) 0.86876(14) 0.46746(9) 0.0263(4) Uani 1 1 d . . . . .
H9 H 0.5657 0.9227 0.4973 0.032 Uiso 1 1 calc R U . . .
C14 C 0.60541(11) 0.81228(14) 0.43308(8) 0.0213(4) Uani 1 1 d . . . . .
H10 H 0.6577 0.8309 0.4390 0.026 Uiso 1 1 calc R U . . .
C15 C 0.53331(10) 0.35050(13) 0.26067(9) 0.0203(3) Uani 1 1 d . . . . .
H15 H 0.5717 0.3412 0.2258 0.024 Uiso 1 1 calc R U . . .
H16 H 0.4914 0.2989 0.2532 0.024 Uiso 1 1 calc R U . . .
C16 C 0.57088(10) 0.32814(13) 0.32655(9) 0.0196(3) Uani 1 1 d . . . . .
H13 H 0.5311 0.3128 0.3594 0.024 Uiso 1 1 calc R U . . .
H14 H 0.6052 0.2657 0.3233 0.024 Uiso 1 1 calc R U . . .
C17 C 0.65335(9) 0.42863(13) 0.40109(8) 0.0159(3) Uani 1 1 d . . . . .
C18 C 0.66360(10) 0.34179(14) 0.44405(9) 0.0213(4) Uani 1 1 d . . . . .
H21 H 0.6426 0.2742 0.4336 0.026 Uiso 1 1 calc R U . . .
C19 C 0.70369(10) 0.35480(15) 0.50068(9) 0.0249(4) Uani 1 1 d . . . . .
H22 H 0.7102 0.2964 0.5293 0.030 Uiso 1 1 calc R U . . .
C20 C 0.73477(11) 0.45362(16) 0.51606(9) 0.0259(4) Uani 1 1 d . . . . .
H20 H 0.7626 0.4642 0.5550 0.031 Uiso 1 1 calc R U . . .
C21 C 0.72377(10) 0.53531(15) 0.47278(8) 0.0218(4) Uani 1 1 d . . . . .
H24 H 0.7453 0.6027 0.4830 0.026 Uiso 1 1 calc R U . . .
C22 C 0.78345(10) 0.57558(14) 0.31631(9) 0.0223(4) Uani 1 1 d . . . . .
H26 H 0.7853 0.5021 0.3321 0.034 Uiso 1 1 calc R U . . .
H25 H 0.8283 0.6146 0.3322 0.034 Uiso 1 1 calc R U . . .
H27 H 0.7836 0.5756 0.2689 0.034 Uiso 1 1 calc R U . . .
N8 N 0.5579(3) 0.6139(4) 0.5444(2) 0.0512(11) Uani 0.5 1 d . . P A -1
C23 C 0.4790(11) 0.4744(11) 0.4823(10) 0.036(3) Uani 0.5 1 d . U P A -1
H24A H 0.4865 0.4046 0.5025 0.055 Uiso 0.5 1 calc R U P A -1
H24B H 0.4961 0.4716 0.4372 0.055 Uiso 0.5 1 calc R U P A -1
H24C H 0.4246 0.4934 0.4838 0.055 Uiso 0.5 1 calc R U P A -1
C24 C 0.5229(10) 0.5532(13) 0.5168(9) 0.031(2) Uani 0.5 1 d . U P A -1

loop_
_atom_site_aniso_label
_atom_site_aniso_U_11
_atom_site_aniso_U_22
_atom_site_aniso_U_33
_atom_site_aniso_U_23
_atom_site_aniso_U_13
_atom_site_aniso_U_12
Rh1 0.01152(6) 0.01264(6) 0.01460(7) -0.00172(5) -0.00090(4) -0.00030(4)
Ga1 0.01139(8) 0.01157(8) 0.01231(8) -0.00093(6) -0.00010(6) -0.00030(6)
N1 0.0201(7) 0.0187(7) 0.0120(6) -0.0008(5) -0.0002(5) -0.0040(6)
N2 0.0123(6) 0.0166(7) 0.0187(7) -0.0018(5) 0.0007(5) 0.0007(5)
N3 0.0162(7) 0.0126(6) 0.0197(7) 0.0006(5) -0.0018(5) 0.0004(5)
N4 0.0142(6) 0.0137(6) 0.0182(7) -0.0005(5) 0.0016(5) -0.0001(5)
N5 0.0182(7) 0.0142(6) 0.0138(6) -0.0005(5) -0.0008(5) 0.0014(5)
N6 0.0144(7) 0.0177(7) 0.0162(7) -0.0011(5) 0.0001(5) 0.0036(5)
N7 0.0147(6) 0.0146(6) 0.0177(7) -0.0019(5) -0.0010(5) -0.0012(5)
C1 0.0197(8) 0.0225(8) 0.0179(8) -0.0021(7) -0.0050(7) -0.0016(7)
C2 0.0229(8) 0.0216(9) 0.0141(8) -0.0032(6) -0.0017(7) -0.0021(7)
C3 0.0155(8) 0.0157(7) 0.0178(8) -0.0008(6) 0.0038(6) 0.0026(6)
C4 0.0283(9) 0.0188(8) 0.0169(8) -0.0002(7) 0.0052(7) 0.0022(7)
C5 0.0305(10) 0.0214(9) 0.0259(9) 0.0063(7) 0.0131(8) 0.0029(8)
C6 0.0192(8) 0.0168(8) 0.0363(10) 0.0034(8) 0.0082(8) -0.0023(7)
C7 0.0149(8) 0.0150(8) 0.0292(9) -0.0006(7) 0.0007(7) 0.0009(6)
C8 0.0140(7) 0.0187(8) 0.0238(9) -0.0011(7) 0.0003(7) -0.0023(6)
C9 0.0132(8) 0.0198(8) 0.0239(9) -0.0011(7) 0.0008(7) 0.0006(6)
C10 0.0190(8) 0.0137(7) 0.0135(7) 0.0021(6) 0.0009(6) 0.0030(6)
C11 0.0211(8) 0.0192(8) 0.0228(9) 0.0006(7) 0.0063(7) 0.0037(7)
C12 0.0354(10) 0.0196(9) 0.0244(9) -0.0022(7) 0.0112(8) 0.0078(8)
C13 0.0390(11) 0.0190(9) 0.0209(9) -0.0071(7) -0.0004(8) 0.0032(8)
C14 0.0265(9) 0.0179(8) 0.0194(8) -0.0029(7) -0.0046(7) 0.0003(7)
C15 0.0196(8) 0.0145(8) 0.0268(9) -0.0049(7) -0.0009(7) -0.0013(6)
C16 0.0195(8) 0.0130(8) 0.0263(9) -0.0002(7) -0.0009(7) -0.0004(6)
C17 0.0126(7) 0.0174(8) 0.0176(8) 0.0001(6) 0.0037(6) 0.0035(6)
C18 0.0193(8) 0.0200(8) 0.0247(9) 0.0042(7) 0.0026(7) 0.0030(7)
C19 0.0242(9) 0.0298(9) 0.0207(9) 0.0089(7) 0.0039(7) 0.0098(8)
C20 0.0279(10) 0.0342(10) 0.0156(8) -0.0003(7) -0.0035(7) 0.0097(8)
C21 0.0232(9) 0.0239(9) 0.0182(8) -0.0036(7) -0.0026(7) 0.0043(7)
C22 0.0154(8) 0.0190(8) 0.0326(10) 0.0009(7) 0.0050(7) 0.0005(7)
N8 0.043(2) 0.077(3) 0.033(2) 0.012(2) 0.0005(19) 0.001(2)
C23 0.044(4) 0.037(7) 0.029(4) 0.010(5) 0.017(3) 0.016(4)
C24 0.030(4) 0.039(7) 0.024(3) 0.015(4) 0.002(3) 0.016(4)

loop_
_atom_type_symbol
_atom_type_description
_atom_type_scat_dispersion_real
_atom_type_scat_dispersion_imag
_atom_type_scat_source
C C 0.0033 0.0016 'International Tables Vol C Tables 4.2.6.8 and 6.1.1.4'
H H 0.0000 0.0000 'International Tables Vol C Tables 4.2.6.8 and 6.1.1.4'
N N 0.0061 0.0033 'International Tables Vol C Tables 4.2.6.8 and 6.1.1.4'
Ga Ga 0.2307 1.6083 'International Tables Vol C Tables 4.2.6.8 and 6.1.1.4'
Rh Rh -1.1178 0.9187 'International Tables Vol C Tables 4.2.6.8 and 6.1.1.4'

loop_
_geom_angle_atom_site_label_1
_geom_angle_atom_site_label_2
_geom_angle_atom_site_label_3
_geom_angle
C22 Rh1 N6 84.92(6)
C22 Rh1 N4 84.76(6)
N6 Rh1 N4 162.34(5)
C22 Rh1 N5 173.93(6)
N6 Rh1 N5 94.39(5)
N4 Rh1 N5 97.36(5)
C22 Rh1 Ga1 105.37(5)
N6 Rh1 Ga1 84.29(4)
N4 Rh1 Ga1 84.68(4)
N5 Rh1 Ga1 80.54(4)
N1 Ga1 N2 113.85(6)
N1 Ga1 N3 131.08(6)
N2 Ga1 N3 112.12(6)
N1 Ga1 N7 84.81(6)
N2 Ga1 N7 84.16(6)
N3 Ga1 N7 84.04(6)
N1 Ga1 Rh1 94.73(4)
N2 Ga1 Rh1 99.92(4)
N3 Ga1 Rh1 93.08(4)
N7 Ga1 Rh1 175.69(4)
C3 N1 C2 123.92(14)
C3 N1 Ga1 119.65(11)
C2 N1 Ga1 116.39(11)
C10 N2 C9 123.66(14)
C10 N2 Ga1 119.11(11)
C9 N2 Ga1 116.93(11)
C17 N3 C16 122.62(14)
C17 N3 Ga1 117.92(11)
C16 N3 Ga1 116.15(11)
C7 N4 C3 118.26(14)
C7 N4 Rh1 119.73(12)
C3 N4 Rh1 120.63(11)
C14 N5 C10 118.13(14)
C14 N5 Rh1 117.26(11)
C10 N5 Rh1 124.47(11)
C21 N6 C17 118.38(15)
C21 N6 Rh1 121.01(12)
C17 N6 Rh1 119.83(11)
C15 N7 C1 114.60(13)
C15 N7 C8 112.28(13)
C1 N7 C8 111.96(13)
C15 N7 Ga1 104.56(10)
C1 N7 Ga1 106.70(10)
C8 N7 Ga1 105.90(10)
N7 C1 C2 112.38(13)
N7 C1 H17 109.1
C2 C1 H17 109.1
N7 C1 H18 109.1
C2 C1 H18 109.1
H17 C1 H18 107.9
N1 C2 C1 108.55(13)
N1 C2 H2A 110.0
C1 C2 H2A 110.0
N1 C2 H2B 110.0
C1 C2 H2B 110.0
H2A C2 H2B 108.4
N1 C3 N4 116.83(14)
N1 C3 C4 123.87(16)
N4 C3 C4 119.29(15)
C5 C4 C3 120.30(17)
C5 C4 H4 119.9
C3 C4 H4 119.9
C4 C5 C6 120.05(17)
C4 C5 H3 120.0
C6 C5 H3 120.0
C7 C6 C5 117.66(16)
C7 C6 H2 121.2
C5 C6 H2 121.2
N4 C7 C6 124.42(17)
N4 C7 H1 117.8
C6 C7 H1 117.8
N7 C8 C9 111.59(13)
N7 C8 H5 109.3
C9 C8 H5 109.3
N7 C8 H6 109.3
C9 C8 H6 109.3
H5 C8 H6 108.0
N2 C9 C8 107.78(13)
N2 C9 H12 110.1
C8 C9 H12 110.1
N2 C9 H11 110.1
C8 C9 H11 110.1
H12 C9 H11 108.5
N2 C10 N5 115.76(14)
N2 C10 C11 124.40(16)
N5 C10 C11 119.84(15)
C12 C11 C10 120.04(17)
C12 C11 H7 120.0
C10 C11 H7 120.0
C11 C12 C13 119.80(17)
C11 C12 H8 120.1
C13 C12 H8 120.1
C14 C13 C12 117.65(17)
C14 C13 H9 121.2
C12 C13 H9 121.2
N5 C14 C13 124.38(17)
N5 C14 H10 117.8
C13 C14 H10 117.8
N7 C15 C16 110.77(13)
N7 C15 H15 109.5
C16 C15 H15 109.5
N7 C15 H16 109.5
C16 C15 H16 109.5
H15 C15 H16 108.1
N3 C16 C15 107.92(13)
N3 C16 H13 110.1
C15 C16 H13 110.1
N3 C16 H14 110.1
C15 C16 H14 110.1
H13 C16 H14 108.4
N3 C17 N6 117.09(14)
N3 C17 C18 123.82(16)
N6 C17 C18 119.09(15)
C19 C18 C17 120.41(17)
C19 C18 H21 119.8
C17 C18 H21 119.8
C18 C19 C20 119.97(17)
C18 C19 H22 120.0
C20 C19 H22 120.0
C21 C20 C19 117.57(17)
C21 C20 H20 121.2
C19 C20 H20 121.2
N6 C21 C20 124.58(17)
N6 C21 H24 117.7
C20 C21 H24 117.7
Rh1 C22 H26 109.5
Rh1 C22 H25 109.5
H26 C22 H25 109.5
Rh1 C22 H27 109.5
H26 C22 H27 109.5
H25 C22 H27 109.5
C24 C23 H24A 109.5
C24 C23 H24B 109.5
H24A C23 H24B 109.5
C24 C23 H24C 109.5
H24A C23 H24C 109.5
H24B C23 H24C 109.5
N8 C24 C23 179.0(9)

loop_
_geom_bond_atom_site_label_1
_geom_bond_atom_site_label_2
_geom_bond_distance
Rh1 C22 2.0390(17)
Rh1 N6 2.0660(14)
Rh1 N4 2.0786(14)
Rh1 N5 2.1904(14)
Rh1 Ga1 2.3093(2)
Ga1 N1 1.9258(14)
Ga1 N2 1.9261(14)
Ga1 N3 1.9375(14)
Ga1 N7 2.0911(14)
N1 C3 1.351(2)
N1 C2 1.453(2)
N2 C10 1.341(2)
N2 C9 1.453(2)
N3 C17 1.344(2)
N3 C16 1.457(2)
N4 C7 1.348(2)
N4 C3 1.382(2)
N5 C14 1.345(2)
N5 C10 1.374(2)
N6 C21 1.347(2)
N6 C17 1.384(2)
N7 C15 1.484(2)
N7 C1 1.486(2)
N7 C8 1.486(2)
C1 C2 1.539(2)
C1 H17 0.9900
C1 H18 0.9900
C2 H2A 0.9900
C2 H2B 0.9900
C3 C4 1.415(2)
C4 C5 1.376(3)
C4 H4 0.9500
C5 C6 1.384(3)
C5 H3 0.9500
C6 C7 1.379(3)
C6 H2 0.9500
C7 H1 0.9500
C8 C9 1.536(2)
C8 H5 0.9900
C8 H6 0.9900
C9 H12 0.9900
C9 H11 0.9900
C10 C11 1.419(2)
C11 C12 1.369(3)
C11 H7 0.9500
C12 C13 1.394(3)
C12 H8 0.9500
C13 C14 1.380(3)
C13 H9 0.9500
C14 H10 0.9500
C15 C16 1.537(2)
C15 H15 0.9900
C15 H16 0.9900
C16 H13 0.9900
C16 H14 0.9900
C17 C18 1.418(2)
C18 C19 1.374(3)
C18 H21 0.9500
C19 C20 1.392(3)
C19 H22 0.9500
C20 C21 1.375(3)
C20 H20 0.9500
C21 H24 0.9500
C22 H26 0.9800
C22 H25 0.9800
C22 H27 0.9800
N8 C24 1.13(2)
C23 C24 1.442(8)
C23 H24A 0.9800
C23 H24B 0.9800
C23 H24C 0.9800

loop_
_geom_torsion_atom_site_label_1
_geom_torsion_atom_site_label_2
_geom_torsion_atom_site_label_3
_geom_torsion_atom_site_label_4
_geom_torsion
C15 N7 C1 C2 -83.98(17)
C8 N7 C1 C2 146.65(14)
Ga1 N7 C1 C2 31.23(16)
C3 N1 C2 C1 -153.04(16)
Ga1 N1 C2 C1 24.81(18)
N7 C1 C2 N1 -36.99(19)
C2 N1 C3 N4 179.31(15)
Ga1 N1 C3 N4 1.5(2)
C2 N1 C3 C4 -0.3(3)
Ga1 N1 C3 C4 -178.13(13)
C7 N4 C3 N1 -179.47(14)
Rh1 N4 C3 N1 13.94(19)
C7 N4 C3 C4 0.2(2)
Rh1 N4 C3 C4 -166.39(12)
N1 C3 C4 C5 178.73(17)
N4 C3 C4 C5 -0.9(3)
C3 C4 C5 C6 0.9(3)
C4 C5 C6 C7 -0.1(3)
C3 N4 C7 C6 0.6(2)
Rh1 N4 C7 C6 167.28(13)
C5 C6 C7 N4 -0.6(3)
C15 N7 C8 C9 150.10(14)
C1 N7 C8 C9 -79.34(17)
Ga1 N7 C8 C9 36.57(15)
C10 N2 C9 C8 -163.09(15)
Ga1 N2 C9 C8 23.33(17)
N7 C8 C9 N2 -39.68(19)
C9 N2 C10 N5 -176.25(14)
Ga1 N2 C10 N5 -2.80(19)
C9 N2 C10 C11 4.4(3)
Ga1 N2 C10 C11 177.85(13)
C14 N5 C10 N2 -176.52(14)
Rh1 N5 C10 N2 -1.0(2)
C14 N5 C10 C11 2.9(2)
Rh1 N5 C10 C11 178.38(11)
N2 C10 C11 C12 174.74(16)
N5 C10 C11 C12 -4.6(2)
C10 C11 C12 C13 2.8(3)
C11 C12 C13 C14 0.5(3)
C10 N5 C14 C13 0.6(3)
Rh1 N5 C14 C13 -175.25(14)
C12 C13 C14 N5 -2.3(3)
C1 N7 C15 C16 158.47(14)
C8 N7 C15 C16 -72.32(17)
Ga1 N7 C15 C16 42.02(15)
C17 N3 C16 C15 178.96(15)
Ga1 N3 C16 C15 19.98(17)
N7 C15 C16 N3 -41.72(18)
C16 N3 C17 N6 -172.19(14)
Ga1 N3 C17 N6 -13.56(19)
C16 N3 C17 C18 7.7(2)
Ga1 N3 C17 C18 166.33(13)
C21 N6 C17 N3 179.91(15)
Rh1 N6 C17 N3 -10.12(19)
C21 N6 C17 C18 0.0(2)
Rh1 N6 C17 C18 169.98(12)
N3 C17 C18 C19 -179.58(16)
N6 C17 C18 C19 0.3(2)
C17 C18 C19 C20 -0.2(3)
C18 C19 C20 C21 -0.2(3)
C17 N6 C21 C20 -0.4(3)
Rh1 N6 C21 C20 -170.28(14)
C19 C20 C21 N6 0.5(3)
